data_4128873
loop_
_publ_author_name
'Zhou, Shupeng'
'Xia, Kaifu'
'Leng, Xuebing'
'Li, Ang'

_publ_section_title
;
 Asymmetric Total Synthesis of Arcutinidine, Arcutinine, and Arcutine.
;
_journal_issue 35
_journal_name_full 'Journal of the American Chemical Society'
_journal_page_first 13718
_journal_page_last 13723
_journal_paper_doi 10.1021/jacs.9b05818
_journal_volume 141
_journal_year 2019
_chemical_absolute_configuration rmad
_chemical_formula_moiety 'C24 H33 N O3'
_chemical_formula_sum 'C24 H33 N O3'
_chemical_formula_weight 383.51
_space_group_crystal_system orthorhombic
_space_group_IT_number 19
_space_group_name_Hall 'P 2ac 2ab'
_space_group_name_H-M_alt 'P 21 21 21'
_atom_sites_solution_hydrogens mixed
_atom_sites_solution_primary dual
_audit_creation_date 2019-05-13
_audit_creation_method
;
Olex2 1.2
(compiled 2018.05.29 svn.r3508 for OlexSys, GUI svn.r5506)
;
_cell_angle_alpha 90
_cell_angle_beta 90
_cell_angle_gamma 90
_cell_formula_units_Z 4
_cell_length_a 7.33640(10)
_cell_length_b 11.6884(2)
_cell_length_c 23.7649(4)
_cell_measurement_reflns_used 9900
_cell_measurement_temperature 170(2)
_cell_measurement_theta_max 54.816
_cell_measurement_theta_min 3.667
_cell_volume 2037.86(6)
_computing_cell_refinement 'SAINT v8.37A (Bruker, 2015)'
_computing_data_reduction 'SAINT v8.37A (Bruker, 2015)'
_computing_molecular_graphics 'Olex2 (Dolomanov et al., 2009)'
_computing_publication_material 'Olex2 (Dolomanov et al., 2009)'
_computing_structure_refinement 'ShelXL (Sheldrick, 2015)'
_computing_structure_solution 'ShelXT (Sheldrick, 2015)'
_diffrn_ambient_temperature 170.04
_diffrn_measured_fraction_theta_full 0.999
_diffrn_measured_fraction_theta_max 0.997
_diffrn_measurement_device_type 'Bruker D8 Venture'
_diffrn_measurement_method '\f and \w scans'
_diffrn_radiation_type GaK\a
_diffrn_radiation_wavelength 1.34139
_diffrn_reflns_av_R_equivalents 0.0523
_diffrn_reflns_av_unetI/netI 0.0398
_diffrn_reflns_Laue_measured_fraction_full 0.999
_diffrn_reflns_Laue_measured_fraction_max 0.997
_diffrn_reflns_limit_h_max 8
_diffrn_reflns_limit_h_min -8
_diffrn_reflns_limit_k_max 14
_diffrn_reflns_limit_k_min -14
_diffrn_reflns_limit_l_max 25
_diffrn_reflns_limit_l_min -28
_diffrn_reflns_number 22458
_diffrn_reflns_point_group_measured_fraction_full 0.999
_diffrn_reflns_point_group_measured_fraction_max 0.997
_diffrn_reflns_theta_full 53.594
_diffrn_reflns_theta_max 54.910
_diffrn_reflns_theta_min 3.236
_diffrn_standards_number 0
_exptl_absorpt_coefficient_mu 0.412
_exptl_absorpt_correction_T_max 0.7508
_exptl_absorpt_correction_T_min 0.6590
_exptl_absorpt_correction_type multi-scan
_exptl_absorpt_process_details
'SADABS-2016/2 (Bruker,2016/2) was used for absorption correction. wR2(int) was 0.1336 before and 0.0640 after correction. The Ratio of minimum to maximum transmission is 0.8777. The \l/2 correction factor is Not present.'
_exptl_crystal_colour colourless
_exptl_crystal_density_diffrn 1.250
_exptl_crystal_description block
_exptl_crystal_F_000 832
_exptl_crystal_size_max 0.05
_exptl_crystal_size_mid 0.02
_exptl_crystal_size_min 0.01
_refine_diff_density_max 0.195
_refine_diff_density_min -0.151
_refine_diff_density_rms 0.038
_refine_ls_abs_structure_details
;
 Flack x determined using 1235 quotients [(I+)-(I-)]/[(I+)+(I-)]
 (Parsons, Flack and Wagner, Acta Cryst. B69 (2013) 249-259).
;
_refine_ls_abs_structure_Flack 0.13(14)
_refine_ls_extinction_method none
_refine_ls_goodness_of_fit_ref 1.091
_refine_ls_hydrogen_treatment mixed
_refine_ls_matrix_type full
_refine_ls_number_parameters 265
_refine_ls_number_reflns 3859
_refine_ls_number_restraints 0
_refine_ls_restrained_S_all 1.091
_refine_ls_R_factor_all 0.0509
_refine_ls_R_factor_gt 0.0382
_refine_ls_shift/su_max 0.000
_refine_ls_shift/su_mean 0.000
_refine_ls_structure_factor_coef Fsqd
_refine_ls_weighting_details 'w=1/[\s^2^(Fo^2^)+(0.0337P)^2^+0.3649P] where P=(Fo^2^+2Fc^2^)/3'
_refine_ls_weighting_scheme calc
_refine_ls_wR_factor_gt 0.0780
_refine_ls_wR_factor_ref 0.0846
_reflns_Friedel_coverage 0.731
_reflns_Friedel_fraction_full 0.999
_reflns_Friedel_fraction_max 0.997
_reflns_number_gt 3310
_reflns_number_total 3859
_reflns_threshold_expression 'I > 2\s(I)'
_cod_data_source_file ja9b05818_si_005.cif
_cod_data_source_block mj19312_0m
_cod_database_code 4128873
_shelx_shelxl_version_number 2016/6
_shelx_space_group_comment
;
The symmetry employed for this shelxl refinement is uniquely defined
by the following loop, which should always be used as a source of
symmetry information in preference to the above space-group names.
They are only intended as comments.
;
_shelx_estimated_absorpt_t_max 0.996
_shelx_estimated_absorpt_t_min 0.980
_olex2_refinement_description
;
1. Fixed Uiso
 At 1.2 times of:
  All C(H) groups, All C(H,H) groups
 At 1.5 times of:
  All C(H,H,H) groups, All O(H) groups
2.a Ternary CH refined with riding coordinates:
 C2(H2), C4(H4), C6(H6), C8(H8), C22(H22)
2.b Secondary CH2 refined with riding coordinates:
 C3(H3A,H3B), C9(H9A,H9B), C12(H12A,H12B), C13(H13A,H13B), C15(H15A,H15B),
 C16(H16A,H16B), C17(H17A,H17B), C19(H19A,H19B)
2.c Idealised Me refined as rotating group:
 C18(H18A,H18B,H18C), C23(H23A,H23B,H23C), C24(H24A,H24B,H24C)
2.d Idealised tetrahedral OH refined as rotating group:
 O1(H1)
;
_olex2_submission_special_instructions 'No special instructions were received'

loop_
_space_group_symop_operation_xyz
'x, y, z'
'-x+1/2, -y, z+1/2'
'-x, y+1/2, -z+1/2'
'x+1/2, -y+1/2, -z'

loop_
_atom_site_label
_atom_site_type_symbol
_atom_site_fract_x
_atom_site_fract_y
_atom_site_fract_z
_atom_site_U_iso_or_equiv
_atom_site_adp_type
_atom_site_occupancy
_atom_site_site_symmetry_order
_atom_site_calc_flag
_atom_site_refinement_flags_posn
O1 O 0.5081(2) 0.20362(15) 0.40923(7) 0.0268(4) Uani 1 1 d .
H1 H 0.404484 0.217121 0.395752 0.040 Uiso 1 1 calc GR
O2 O 0.5840(2) 0.59513(14) 0.38743(7) 0.0269(4) Uani 1 1 d .
O3 O 0.6846(3) 0.77108(16) 0.40976(10) 0.0449(5) Uani 1 1 d .
N1 N 1.1399(2) 0.21868(17) 0.37412(9) 0.0219(5) Uani 1 1 d .
C1 C 0.9884(3) 0.2716(2) 0.37048(10) 0.0181(5) Uani 1 1 d .
C2 C 0.9602(3) 0.3914(2) 0.34940(10) 0.0216(6) Uani 1 1 d .
H2 H 1.066442 0.439810 0.360743 0.026 Uiso 1 1 calc R
C3 C 0.9336(4) 0.3996(2) 0.28460(11) 0.0285(6) Uani 1 1 d .
H3A H 1.041402 0.436160 0.267194 0.034 Uiso 1 1 calc R
H3B H 0.920151 0.321920 0.268474 0.034 Uiso 1 1 calc R
C4 C 0.7625(4) 0.4705(2) 0.27215(11) 0.0267(6) Uani 1 1 d .
H4 H 0.751673 0.485391 0.230850 0.032 Uiso 1 1 calc R
C5 C 0.7752(3) 0.5811(2) 0.30393(11) 0.0250(6) Uani 1 1 d .
C6 C 0.7646(3) 0.5618(2) 0.36698(11) 0.0241(6) Uani 1 1 d .
H6 H 0.861254 0.607029 0.386609 0.029 Uiso 1 1 calc R
C7 C 0.7862(3) 0.4345(2) 0.38012(10) 0.0195(5) Uani 1 1 d .
C8 C 0.6242(3) 0.3666(2) 0.35567(10) 0.0204(5) Uani 1 1 d .
H8 H 0.513740 0.392798 0.376666 0.024 Uiso 1 1 calc R
C9 C 0.5954(4) 0.4036(2) 0.29356(11) 0.0282(6) Uani 1 1 d .
H9A H 0.576337 0.335001 0.269824 0.034 Uiso 1 1 calc R
H9B H 0.485318 0.452218 0.290739 0.034 Uiso 1 1 calc R
C10 C 0.6456(3) 0.2352(2) 0.36904(10) 0.0198(5) Uani 1 1 d .
C11 C 0.8290(3) 0.2159(2) 0.39994(10) 0.0174(5) Uani 1 1 d .
C12 C 0.8220(3) 0.2833(2) 0.45587(10) 0.0214(5) Uani 1 1 d .
H12A H 0.934610 0.269217 0.477734 0.026 Uiso 1 1 calc R
H12B H 0.716779 0.257204 0.478601 0.026 Uiso 1 1 calc R
C13 C 0.8033(4) 0.4128(2) 0.44306(10) 0.0232(6) Uani 1 1 d .
H13A H 0.694290 0.443370 0.462498 0.028 Uiso 1 1 calc R
H13B H 0.911463 0.453752 0.457732 0.028 Uiso 1 1 calc R
C14 C 0.8983(3) 0.0912(2) 0.40622(10) 0.0204(5) Uani 1 1 d .
C15 C 0.8529(4) 0.0190(2) 0.35394(11) 0.0257(6) Uani 1 1 d .
H15A H 0.935434 0.041464 0.322907 0.031 Uiso 1 1 calc R
H15B H 0.876316 -0.062581 0.362586 0.031 Uiso 1 1 calc R
C16 C 0.6569(4) 0.0317(2) 0.33423(12) 0.0290(6) Uani 1 1 d .
H16A H 0.572273 0.009005 0.364687 0.035 Uiso 1 1 calc R
H16B H 0.634608 -0.018331 0.301343 0.035 Uiso 1 1 calc R
C17 C 0.6245(4) 0.1563(2) 0.31818(11) 0.0262(6) Uani 1 1 d .
H17A H 0.500146 0.164657 0.302509 0.031 Uiso 1 1 calc R
H17B H 0.712606 0.179081 0.288683 0.031 Uiso 1 1 calc R
C18 C 0.8346(4) 0.0302(2) 0.45961(11) 0.0281(6) Uani 1 1 d .
H18A H 0.872639 0.074190 0.492679 0.042 Uiso 1 1 calc GR
H18B H 0.888896 -0.046387 0.461174 0.042 Uiso 1 1 calc GR
H18C H 0.701448 0.023523 0.459200 0.042 Uiso 1 1 calc GR
C19 C 1.1065(3) 0.1108(2) 0.40535(11) 0.0232(5) Uani 1 1 d .
H19A H 1.153953 0.116961 0.444223 0.028 Uiso 1 1 calc R
H19B H 1.168338 0.046068 0.386443 0.028 Uiso 1 1 calc R
C20 C 0.7957(4) 0.6838(2) 0.28099(14) 0.0331(7) Uani 1 1 d .
H20A H 0.811(4) 0.754(3) 0.3056(12) 0.038(8) Uiso 1 1 d .
H20B H 0.803(4) 0.693(2) 0.2387(12) 0.033(8) Uiso 1 1 d .
C21 C 0.5628(4) 0.7028(2) 0.40628(11) 0.0295(6) Uani 1 1 d .
C22 C 0.3652(4) 0.7258(2) 0.42034(13) 0.0379(7) Uani 1 1 d .
H22 H 0.313033 0.656447 0.438978 0.045 Uiso 1 1 calc R
C23 C 0.2617(5) 0.7472(3) 0.36538(15) 0.0610(10) Uani 1 1 d .
H23A H 0.311889 0.814967 0.346653 0.091 Uiso 1 1 calc GR
H23B H 0.132422 0.759792 0.373650 0.091 Uiso 1 1 calc GR
H23C H 0.274716 0.680604 0.340663 0.091 Uiso 1 1 calc GR
C24 C 0.3484(5) 0.8268(3) 0.46042(15) 0.0549(10) Uani 1 1 d .
H24A H 0.219418 0.840664 0.468741 0.082 Uiso 1 1 calc GR
H24B H 0.401327 0.895007 0.442919 0.082 Uiso 1 1 calc GR
H24C H 0.413493 0.809624 0.495427 0.082 Uiso 1 1 calc GR

loop_
_atom_site_aniso_label
_atom_site_aniso_U_11
_atom_site_aniso_U_22
_atom_site_aniso_U_33
_atom_site_aniso_U_23
_atom_site_aniso_U_13
_atom_site_aniso_U_12
O1 0.0113(8) 0.0372(10) 0.0318(10) 0.0076(9) 0.0021(8) -0.0014(8)
O2 0.0241(9) 0.0228(9) 0.0338(11) -0.0021(8) 0.0047(8) 0.0038(8)
O3 0.0425(11) 0.0284(10) 0.0637(15) -0.0082(11) 0.0059(12) -0.0038(9)
N1 0.0154(10) 0.0275(11) 0.0228(11) 0.0015(9) -0.0001(9) 0.0017(9)
C1 0.0150(11) 0.0246(13) 0.0147(12) -0.0015(10) 0.0001(10) -0.0019(10)
C2 0.0169(12) 0.0267(14) 0.0213(14) 0.0015(11) 0.0016(10) -0.0012(10)
C3 0.0301(14) 0.0332(15) 0.0223(15) 0.0057(12) 0.0072(11) 0.0058(12)
C4 0.0316(15) 0.0312(14) 0.0174(14) 0.0041(11) -0.0025(12) 0.0051(12)
C5 0.0180(13) 0.0284(14) 0.0286(15) 0.0042(12) 0.0007(11) 0.0012(11)
C6 0.0202(12) 0.0274(14) 0.0245(15) 0.0007(11) 0.0013(11) 0.0017(11)
C7 0.0169(12) 0.0226(12) 0.0189(13) -0.0002(10) 0.0008(11) -0.0008(10)
C8 0.0152(12) 0.0250(13) 0.0210(13) -0.0013(10) -0.0017(10) 0.0016(10)
C9 0.0291(14) 0.0284(14) 0.0271(15) 0.0039(12) -0.0089(12) 0.0023(12)
C10 0.0137(11) 0.0259(13) 0.0198(13) 0.0017(11) 0.0001(10) -0.0024(10)
C11 0.0147(11) 0.0227(12) 0.0147(12) -0.0003(10) -0.0009(9) 0.0000(10)
C12 0.0196(12) 0.0273(13) 0.0174(13) 0.0006(11) 0.0002(10) -0.0005(11)
C13 0.0249(13) 0.0262(13) 0.0185(13) -0.0018(11) -0.0020(11) 0.0002(11)
C14 0.0173(12) 0.0235(12) 0.0205(13) 0.0005(11) -0.0014(10) -0.0003(10)
C15 0.0289(15) 0.0235(14) 0.0248(14) -0.0029(11) -0.0031(12) 0.0011(11)
C16 0.0303(15) 0.0276(14) 0.0290(15) -0.0054(12) -0.0085(12) -0.0049(12)
C17 0.0238(14) 0.0287(14) 0.0261(15) -0.0014(11) -0.0094(12) -0.0021(11)
C18 0.0248(14) 0.0293(14) 0.0301(15) 0.0048(12) -0.0003(12) -0.0006(12)
C19 0.0183(12) 0.0266(13) 0.0248(13) 0.0027(11) -0.0019(11) 0.0021(10)
C20 0.0318(16) 0.0377(17) 0.0299(17) 0.0061(14) -0.0007(13) -0.0052(13)
C21 0.0370(15) 0.0249(14) 0.0266(15) 0.0025(13) 0.0028(13) 0.0065(12)
C22 0.0378(16) 0.0297(15) 0.0461(18) 0.0058(14) 0.0140(14) 0.0092(13)
C23 0.0416(19) 0.071(2) 0.071(3) -0.009(2) -0.0108(18) 0.0181(18)
C24 0.064(2) 0.048(2) 0.053(2) -0.0050(16) 0.0176(18) 0.0223(17)

loop_
_atom_type_symbol
_atom_type_description
_atom_type_scat_dispersion_real
_atom_type_scat_dispersion_imag
_atom_type_scat_source
C C 0.0148 0.0070 'International Tables Vol C Tables 4.2.6.8 and 6.1.1.4'
H H 0.0000 0.0000 'International Tables Vol C Tables 4.2.6.8 and 6.1.1.4'
N N 0.0253 0.0136 'International Tables Vol C Tables 4.2.6.8 and 6.1.1.4'
O O 0.0412 0.0250 'International Tables Vol C Tables 4.2.6.8 and 6.1.1.4'

loop_
_geom_angle_atom_site_label_1
_geom_angle_atom_site_label_2
_geom_angle_atom_site_label_3
_geom_angle
C10 O1 H1 109.5
C21 O2 C6 117.7(2)
C1 N1 C19 107.56(19)
N1 C1 C2 126.5(2)
N1 C1 C11 115.8(2)
C2 C1 C11 116.7(2)
C1 C2 H2 109.3
C1 C2 C3 113.9(2)
C1 C2 C7 104.97(19)
C3 C2 H2 109.3
C7 C2 H2 109.3
C7 C2 C3 110.0(2)
C2 C3 H3A 109.9
C2 C3 H3B 109.9
H3A C3 H3B 108.3
C4 C3 C2 109.1(2)
C4 C3 H3A 109.9
C4 C3 H3B 109.9
C3 C4 H4 110.4
C3 C4 C9 108.2(2)
C5 C4 C3 108.6(2)
C5 C4 H4 110.4
C5 C4 C9 108.7(2)
C9 C4 H4 110.4
C4 C5 C6 111.5(2)
C20 C5 C4 125.4(3)
C20 C5 C6 123.1(3)
O2 C6 C5 109.6(2)
O2 C6 H6 110.2
O2 C6 C7 106.55(19)
C5 C6 H6 110.2
C5 C6 C7 109.9(2)
C7 C6 H6 110.2
C6 C7 C2 107.70(19)
C6 C7 C8 110.12(19)
C8 C7 C2 106.81(19)
C13 C7 C2 109.9(2)
C13 C7 C6 111.8(2)
C13 C7 C8 110.4(2)
C7 C8 H8 106.2
C7 C8 C9 108.7(2)
C7 C8 C10 110.40(18)
C9 C8 H8 106.2
C9 C8 C10 118.5(2)
C10 C8 H8 106.2
C4 C9 C8 110.3(2)
C4 C9 H9A 109.6
C4 C9 H9B 109.6
C8 C9 H9A 109.6
C8 C9 H9B 109.6
H9A C9 H9B 108.1
O1 C10 C8 108.34(19)
O1 C10 C11 104.89(17)
O1 C10 C17 107.41(19)
C11 C10 C8 108.89(18)
C17 C10 C8 114.7(2)
C17 C10 C11 112.03(19)
C1 C11 C10 112.95(18)
C1 C11 C12 101.86(18)
C1 C11 C14 101.29(18)
C10 C11 C14 117.83(19)
C12 C11 C10 107.71(18)
C12 C11 C14 114.01(19)
C11 C12 H12A 109.8
C11 C12 H12B 109.8
C11 C12 C13 109.36(19)
H12A C12 H12B 108.3
C13 C12 H12A 109.8
C13 C12 H12B 109.8
C7 C13 C12 111.2(2)
C7 C13 H13A 109.4
C7 C13 H13B 109.4
C12 C13 H13A 109.4
C12 C13 H13B 109.4
H13A C13 H13B 108.0
C15 C14 C11 111.5(2)
C15 C14 C19 106.5(2)
C18 C14 C11 114.7(2)
C18 C14 C15 110.3(2)
C18 C14 C19 112.5(2)
C19 C14 C11 100.57(18)
C14 C15 H15A 108.9
C14 C15 H15B 108.9
H15A C15 H15B 107.7
C16 C15 C14 113.6(2)
C16 C15 H15A 108.9
C16 C15 H15B 108.9
C15 C16 H16A 110.0
C15 C16 H16B 110.0
C15 C16 C17 108.6(2)
H16A C16 H16B 108.4
C17 C16 H16A 110.0
C17 C16 H16B 110.0
C10 C17 H17A 109.4
C10 C17 H17B 109.4
C16 C17 C10 111.3(2)
C16 C17 H17A 109.4
C16 C17 H17B 109.4
H17A C17 H17B 108.0
C14 C18 H18A 109.5
C14 C18 H18B 109.5
C14 C18 H18C 109.5
H18A C18 H18B 109.5
H18A C18 H18C 109.5
H18B C18 H18C 109.5
N1 C19 C14 107.24(19)
N1 C19 H19A 110.3
N1 C19 H19B 110.3
C14 C19 H19A 110.3
C14 C19 H19B 110.3
H19A C19 H19B 108.5
C5 C20 H20A 120.6(16)
C5 C20 H20B 120.8(15)
H20A C20 H20B 119(2)
O2 C21 C22 110.6(2)
O3 C21 O2 124.0(2)
O3 C21 C22 125.4(2)
C21 C22 H22 108.7
C21 C22 C23 108.4(2)
C21 C22 C24 110.8(3)
C23 C22 H22 108.7
C24 C22 H22 108.7
C24 C22 C23 111.5(3)
C22 C23 H23A 109.5
C22 C23 H23B 109.5
C22 C23 H23C 109.5
H23A C23 H23B 109.5
H23A C23 H23C 109.5
H23B C23 H23C 109.5
C22 C24 H24A 109.5
C22 C24 H24B 109.5
C22 C24 H24C 109.5
H24A C24 H24B 109.5
H24A C24 H24C 109.5
H24B C24 H24C 109.5

loop_
_geom_bond_atom_site_label_1
_geom_bond_atom_site_label_2
_geom_bond_distance
O1 H1 0.8400
O1 C10 1.438(3)
O2 C6 1.464(3)
O2 C21 1.344(3)
O3 C21 1.201(3)
N1 C1 1.275(3)
N1 C19 1.484(3)
C1 C2 1.502(3)
C1 C11 1.510(3)
C2 H2 1.0000
C2 C3 1.555(4)
C2 C7 1.555(3)
C3 H3A 0.9900
C3 H3B 0.9900
C3 C4 1.533(4)
C4 H4 1.0000
C4 C5 1.500(4)
C4 C9 1.541(4)
C5 C6 1.517(4)
C5 C20 1.327(4)
C6 H6 1.0000
C6 C7 1.529(3)
C7 C8 1.542(3)
C7 C13 1.522(3)
C8 H8 1.0000
C8 C9 1.553(3)
C8 C10 1.576(3)
C9 H9A 0.9900
C9 H9B 0.9900
C10 C11 1.550(3)
C10 C17 1.528(3)
C11 C12 1.545(3)
C11 C14 1.551(3)
C12 H12A 0.9900
C12 H12B 0.9900
C12 C13 1.551(3)
C13 H13A 0.9900
C13 H13B 0.9900
C14 C15 1.539(3)
C14 C18 1.529(3)
C14 C19 1.544(3)
C15 H15A 0.9900
C15 H15B 0.9900
C15 C16 1.519(4)
C16 H16A 0.9900
C16 H16B 0.9900
C16 C17 1.524(4)
C17 H17A 0.9900
C17 H17B 0.9900
C18 H18A 0.9800
C18 H18B 0.9800
C18 H18C 0.9800
C19 H19A 0.9900
C19 H19B 0.9900
C20 H20A 1.02(3)
C20 H20B 1.01(3)
C21 C22 1.512(4)
C22 H22 1.0000
C22 C23 1.531(4)
C22 C24 1.521(4)
C23 H23A 0.9800
C23 H23B 0.9800
C23 H23C 0.9800
C24 H24A 0.9800
C24 H24B 0.9800
C24 H24C 0.9800
